data_4313748
loop_
_publ_author_name
'Umakoshi, Keisuke'
'Yamauchi, Yoko'
'Nakamiya, Keiko'
'Kojima, Takashi'
'Yamasaki, Mikio'
'Kawano, Hiroyuki'
'Onishi, Masayoshi'

_publ_section_title
;
 Pyrazolato-Bridged Polynuclear Palladium and Platinum Complexes.
 Synthesis, Structure, and Reactivity
;
_journal_coden_ASTM INOCAJ
_journal_issue 12
_journal_name_full 'Inorganic Chemistry'
_journal_page_first 3907
_journal_page_last 3916
_journal_paper_doi 10.1021/ic026196g
_journal_volume 42
_journal_year 2003
_chemical_formula_moiety 'C18 H18 N12 Pd3 '
_chemical_formula_sum 'C18 H18 N12 Pd3'
_chemical_formula_weight 721.62
_space_group_IT_number 88
_symmetry_cell_setting tetragonal
_symmetry_Int_Tables_number 88
_symmetry_space_group_name_Hall '-I 4ad'
_symmetry_space_group_name_H-M 'I 41/a :2'
_cell_angle_alpha 90
_cell_angle_beta 90
_cell_angle_gamma 90
_cell_formula_units_Z 16
_cell_length_a 16.9731(2)
_cell_length_b 16.9731(2)
_cell_length_c 30.6315(7)
_cell_measurement_reflns_used 16818
_cell_measurement_temperature 296.2
_cell_measurement_theta_max 27.5
_cell_measurement_theta_min 3.0
_cell_volume 8824.5(2)
_computing_cell_refinement D*TREK
_computing_data_collection D*TREK
_computing_data_reduction 'teXsan Ver. 1.11'
_computing_publication_material 'teXsan Ver. 1.11'
_computing_structure_refinement 'teXsan Ver. 1.10'
_computing_structure_solution SIR97
_diffrn_measured_fraction_theta_full 0.9961
_diffrn_measured_fraction_theta_max 0.9961
_diffrn_measurement_device_type 'Quantum CCD/Rigaku AFC7'
_diffrn_measurement_method \w
_diffrn_radiation_type 'Mo K\a'
_diffrn_radiation_wavelength 0.71069
_diffrn_reflns_av_R_equivalents 0.030
_diffrn_reflns_limit_h_max 18
_diffrn_reflns_limit_h_min -21
_diffrn_reflns_limit_k_max 21
_diffrn_reflns_limit_k_min -17
_diffrn_reflns_limit_l_max 32
_diffrn_reflns_limit_l_min -39
_diffrn_reflns_number 40193
_diffrn_reflns_theta_full 27.50
_diffrn_reflns_theta_max 27.50
_exptl_absorpt_coefficient_mu 2.456
_exptl_absorpt_correction_T_max 0.998
_exptl_absorpt_correction_T_min 0.797
_exptl_absorpt_correction_type multi-scan
_exptl_absorpt_process_details '(Jacobson, 1998)'
_exptl_crystal_colour ' pale yellow '
_exptl_crystal_density_diffrn 2.172
_exptl_crystal_density_method 'not measured'
_exptl_crystal_description block
_exptl_crystal_size_max 0.200
_exptl_crystal_size_mid 0.200
_exptl_crystal_size_min 0.170
_refine_diff_density_max 0.90
_refine_diff_density_min -0.97
_refine_ls_extinction_method none
_refine_ls_goodness_of_fit_ref 1.038
_refine_ls_hydrogen_treatment 'H atoms riding with U(H) = 1.2Ueq(C)'
_refine_ls_number_parameters 298
_refine_ls_number_reflns 5057
_refine_ls_R_factor_gt 0.0273
_refine_ls_shift/su_max 0.0020
_refine_ls_structure_factor_coef Fsqd
_refine_ls_weighting_details 'w = 1/[\s^2^(Fo^2^) + (0.01000(Max(Fo^2^,0) + 2Fc^2^)/3)^2^]'
_refine_ls_weighting_scheme calc
_refine_ls_wR_factor_ref 0.0526
_reflns_number_gt 3747
_reflns_number_total 5057
_reflns_threshold_expression F^2^>2.0\s(F^2^)
_cod_data_source_file ic026196g_2.cif
_cod_data_source_block Pd3(pz)6
_cod_original_cell_volume 8824.5(3)
_cod_original_sg_symbol_H-M 'I 41/a'
_cod_original_formula_sum 'C18 H18 N12 Pd3 '
_cod_database_code 4313748

loop_
_symmetry_equiv_pos_as_xyz
x,y,z
-x,1/2-y,z
3/4-y,1/4+x,1/4+z
1/4+y,1/4-x,1/4+z
-x,-y,-z
x,1/2+y,-z
3/4+y,1/4-x,1/4-z
1/4-y,1/4+x,1/4-z
1/2+x,1/2+y,1/2+z
1/2-x,-y,1/2+z
1/4-y,3/4+x,3/4+z
3/4+y,3/4-x,3/4+z
1/2-x,1/2-y,1/2-z
1/2+x,y,1/2-z
1/4+y,3/4-x,3/4-z
3/4-y,3/4+x,3/4-z

loop_
_atom_site_label
_atom_site_type_symbol
_atom_site_fract_x
_atom_site_fract_y
_atom_site_fract_z
_atom_site_U_iso_or_equiv
_atom_site_adp_type
_atom_site_occupancy
_atom_site_calc_flag
_atom_site_refinement_flags
_atom_site_disorder_assembly
_atom_site_disorder_group
Pd1 Pd 0.73410(1) 0.02713(1) 0.324204(8) 0.03269(7) Uani 1.00 d . . .
Pd2 Pd 0.72874(1) 0.00276(1) 0.225247(8) 0.03140(7) Uani 1.00 d . . .
Pd3 Pd 0.87821(1) -0.03320(1) 0.276549(9) 0.03509(7) Uani 1.00 d . . .
N11 N 0.6913(2) 0.1191(1) 0.28942(9) 0.0370(8) Uani 1.00 d . . .
N12 N 0.6884(2) 0.1079(2) 0.24582(9) 0.0369(8) Uani 1.00 d . . .
N21 N 0.6424(1) -0.0364(2) 0.30278(9) 0.0363(8) Uani 1.00 d . . .
N22 N 0.6394(1) -0.0478(2) 0.25897(9) 0.0368(8) Uani 1.00 d . . .
N31 N 0.7834(2) -0.0700(1) 0.35079(9) 0.0365(8) Uani 1.00 d . . .
N32 N 0.8486(2) -0.0958(2) 0.32998(10) 0.0387(8) Uani 1.00 d . . .
N41 N 0.8326(2) 0.0846(2) 0.33856(10) 0.0421(9) Uani 1.00 d . . .
N42 N 0.8971(2) 0.0607(2) 0.3158(1) 0.0456(9) Uani 1.00 d . . .
N51 N 0.7759(2) -0.1031(2) 0.21283(9) 0.0364(8) Uani 1.00 d . . .
N52 N 0.8396(2) -0.1212(2) 0.23768(9) 0.0372(8) Uani 1.00 d . . .
N61 N 0.8277(2) 0.0514(2) 0.20042(9) 0.0384(8) Uani 1.00 d . . .
N62 N 0.8937(2) 0.0338(2) 0.22325(10) 0.0397(8) Uani 1.00 d . . .
C13 C 0.6602(2) 0.1733(2) 0.2275(1) 0.046(1) Uani 1.00 d . . .
C14 C 0.6450(3) 0.2276(2) 0.2594(1) 0.058(1) Uani 1.00 d . . .
C15 C 0.6657(2) 0.1914(2) 0.2979(1) 0.049(1) Uani 1.00 d . . .
C23 C 0.5799(2) -0.0971(2) 0.2511(1) 0.046(1) Uani 1.00 d . . .
C24 C 0.5446(2) -0.1180(2) 0.2895(1) 0.052(1) Uani 1.00 d . . .
C25 C 0.5855(2) -0.0786(2) 0.3213(1) 0.045(1) Uani 1.00 d . . .
C33 C 0.8699(2) -0.1649(2) 0.3479(1) 0.046(1) Uani 1.00 d . . .
C34 C 0.8173(3) -0.1833(2) 0.3806(1) 0.052(1) Uani 1.00 d . . .
C35 C 0.7633(2) -0.1229(2) 0.3813(1) 0.045(1) Uani 1.00 d . . .
C43 C 0.9557(2) 0.1093(3) 0.3257(2) 0.068(1) Uani 1.00 d . . .
C44 C 0.9293(3) 0.1644(3) 0.3551(2) 0.088(2) Uani 1.00 d . . .
C45 C 0.8522(3) 0.1465(2) 0.3624(1) 0.065(1) Uani 1.00 d . . .
C53 C 0.8555(2) -0.1973(2) 0.2315(1) 0.045(1) Uani 1.00 d . . .
C54 C 0.8033(2) -0.2288(2) 0.2020(1) 0.051(1) Uani 1.00 d . . .
C55 C 0.7547(2) -0.1677(2) 0.1911(1) 0.044(1) Uani 1.00 d . . .
C63 C 0.9535(2) 0.0731(2) 0.2053(1) 0.048(1) Uani 1.00 d . . .
C64 C 0.9267(2) 0.1165(2) 0.1706(1) 0.054(1) Uani 1.00 d . . .
C65 C 0.8472(2) 0.1015(2) 0.1685(1) 0.048(1) Uani 1.00 d . . .
H13 H 0.6521 0.1809 0.1971 0.0550 Uiso 1.00 calc . . .
H14 H 0.6245 0.2793 0.2558 0.0691 Uiso 1.00 calc . . .
H15 H 0.6622 0.2144 0.3261 0.0592 Uiso 1.00 calc . . .
H23 H 0.5644 -0.1150 0.2230 0.0554 Uiso 1.00 calc . . .
H24 H 0.5010 -0.1525 0.2933 0.0628 Uiso 1.00 calc . . .
H25 H 0.5749 -0.0810 0.3517 0.0538 Uiso 1.00 calc . . .
H33 H 0.9139 -0.1960 0.3394 0.0550 Uiso 1.00 calc . . .
H34 H 0.8181 -0.2284 0.3990 0.0621 Uiso 1.00 calc . . .
H35 H 0.7191 -0.1192 0.4002 0.0542 Uiso 1.00 calc . . .
H43 H 1.0076 0.1063 0.3142 0.0814 Uiso 1.00 calc . . .
H44 H 0.9588 0.2063 0.3677 0.1061 Uiso 1.00 calc . . .
H45 H 0.8179 0.1742 0.3816 0.0784 Uiso 1.00 calc . . .
H53 H 0.8968 -0.2255 0.2454 0.0546 Uiso 1.00 calc . . .
H54 H 0.8013 -0.2815 0.1916 0.0609 Uiso 1.00 calc . . .
H55 H 0.7123 -0.1707 0.1709 0.0525 Uiso 1.00 calc . . .
H63 H 1.0066 0.0713 0.2151 0.0577 Uiso 1.00 calc . . .
H64 H 0.9566 0.1498 0.1520 0.0652 Uiso 1.00 calc . . .
H65 H 0.8118 0.1232 0.1477 0.0575 Uiso 1.00 calc . . .

loop_
_atom_site_aniso_label
_atom_site_aniso_U_11
_atom_site_aniso_U_22
_atom_site_aniso_U_33
_atom_site_aniso_U_12
_atom_site_aniso_U_13
_atom_site_aniso_U_23
Pd1 0.0375(1) 0.0280(1) 0.0326(1) -0.0027(1) -0.0032(1) -0.0042(1)
Pd2 0.0319(1) 0.0295(1) 0.0328(1) 0.00243(10) -0.0035(1) -0.0053(1)
Pd3 0.0262(1) 0.0313(1) 0.0478(2) -0.00283(10) -0.0031(1) 0.0055(1)
N11 0.045(2) 0.031(1) 0.036(2) 0.006(1) -0.003(1) -0.005(1)
N12 0.039(2) 0.032(1) 0.039(2) 0.007(1) -0.003(1) -0.004(1)
N21 0.028(1) 0.036(2) 0.045(2) -0.002(1) 0.002(1) -0.005(1)
N22 0.030(1) 0.035(2) 0.045(2) 0.000(1) -0.005(1) -0.007(1)
N31 0.044(2) 0.033(2) 0.032(2) -0.007(1) -0.007(1) -0.001(1)
N32 0.039(2) 0.031(1) 0.046(2) -0.004(1) -0.010(1) 0.006(1)
N41 0.051(2) 0.033(2) 0.042(2) -0.010(1) -0.012(1) -0.001(1)
N42 0.044(2) 0.037(2) 0.055(2) -0.018(1) -0.020(2) 0.010(1)
N51 0.036(2) 0.034(1) 0.039(2) 0.003(1) 0.000(1) -0.006(1)
N52 0.035(2) 0.030(1) 0.047(2) 0.001(1) 0.005(1) -0.002(1)
N61 0.046(2) 0.033(1) 0.037(2) -0.001(1) 0.002(1) 0.000(1)
N62 0.034(1) 0.035(2) 0.051(2) 0.001(1) 0.007(1) 0.004(1)
C13 0.050(2) 0.037(2) 0.051(2) 0.012(2) -0.010(2) 0.002(2)
C14 0.077(3) 0.034(2) 0.062(3) 0.019(2) -0.002(2) -0.003(2)
C15 0.064(3) 0.035(2) 0.049(2) 0.012(2) 0.003(2) -0.010(2)
C23 0.033(2) 0.038(2) 0.067(3) -0.002(2) -0.014(2) -0.007(2)
C24 0.029(2) 0.044(2) 0.084(3) -0.006(2) -0.005(2) 0.003(2)
C25 0.033(2) 0.041(2) 0.061(3) 0.002(1) 0.008(2) 0.002(2)
C33 0.048(2) 0.032(2) 0.057(3) -0.001(2) -0.018(2) 0.006(2)
C34 0.077(3) 0.033(2) 0.045(2) -0.007(2) -0.017(2) 0.005(2)
C35 0.066(2) 0.038(2) 0.031(2) -0.011(2) -0.004(2) 0.001(2)
C43 0.052(2) 0.064(3) 0.087(4) -0.026(2) -0.025(2) 0.014(3)
C44 0.097(4) 0.061(3) 0.108(4) -0.040(3) -0.035(3) -0.010(3)
C45 0.095(3) 0.039(2) 0.063(3) -0.023(2) -0.022(3) -0.011(2)
C53 0.044(2) 0.030(2) 0.062(3) 0.003(1) 0.014(2) 0.005(2)
C54 0.065(3) 0.029(2) 0.059(3) -0.002(2) 0.014(2) -0.010(2)
C55 0.053(2) 0.034(2) 0.044(2) -0.001(2) 0.000(2) -0.012(2)
C63 0.044(2) 0.039(2) 0.061(3) -0.005(2) 0.018(2) -0.001(2)
C64 0.068(3) 0.046(2) 0.049(3) -0.013(2) 0.021(2) -0.001(2)
C65 0.076(3) 0.036(2) 0.031(2) -0.002(2) 0.002(2) 0.000(2)

loop_
_atom_type_symbol
_atom_type_description
_atom_type_scat_dispersion_real
_atom_type_scat_dispersion_imag
_atom_type_scat_source
C C 0.003 0.002
;International Tables for Crystallography
(1992, Vol. C, Tables 4.2.6.8 and 6.1.1.1)
;
H H 0.000 0.000
;International Tables for Crystallography
(1992, Vol. C, Table 6.1.1.2)
;
N N 0.006 0.003
;International Tables for Crystallography
(1992, Vol. C, Tables 4.2.6.8 and 6.1.1.1)
;
Pd Pd -0.999 1.007
;International Tables for Crystallography
(1992, Vol. C, Tables 4.2.6.8 and 6.1.1.1)
;

loop_
_geom_angle_atom_site_label_1
_geom_angle_atom_site_label_2
_geom_angle_atom_site_label_3
_geom_angle
_geom_angle_site_symmetry_1
_geom_angle_site_symmetry_2
_geom_angle_site_symmetry_3
_geom_angle_publ_flag
PD2 PD1 PD3 60.044(8) . . . yes
PD2 PD1 N11 64.68(8) . . . no
PD2 PD1 N21 65.16(8) . . . no
PD2 PD1 N31 107.52(8) . . . no
PD2 PD1 N41 108.11(9) . . . no
PD3 PD1 N11 107.29(8) . . . no
PD3 PD1 N21 106.74(8) . . . no
PD3 PD1 N31 65.38(8) . . . no
PD3 PD1 N41 65.93(9) . . . no
N11 PD1 N21 87.9(1) . . . yes
N11 PD1 N31 171.8(1) . . . yes
N11 PD1 N41 92.3(1) . . . yes
N21 PD1 N31 90.9(1) . . . yes
N21 PD1 N41 172.4(1) . . . yes
N31 PD1 N41 87.8(1) . . . yes
PD1 PD2 PD3 59.429(8) . . . yes
PD1 PD2 N12 65.17(8) . . . no
PD1 PD2 N22 64.82(8) . . . no
PD1 PD2 N51 107.30(8) . . . no
PD1 PD2 N61 107.03(8) . . . no
PD3 PD2 N12 107.42(8) . . . no
PD3 PD2 N22 106.01(8) . . . no
PD3 PD2 N51 65.51(8) . . . no
PD3 PD2 N61 65.38(8) . . . no
N12 PD2 N22 87.8(1) . . . yes
N12 PD2 N51 172.1(1) . . . yes
N12 PD2 N61 92.2(1) . . . yes
N22 PD2 N51 90.9(1) . . . yes
N22 PD2 N61 171.0(1) . . . yes
N51 PD2 N61 87.8(1) . . . yes
PD1 PD3 PD2 60.527(8) . . . yes
PD1 PD3 N32 65.49(8) . . . no
PD1 PD3 N42 64.82(9) . . . no
PD1 PD3 N52 105.78(8) . . . no
PD1 PD3 N62 107.85(8) . . . no
PD2 PD3 N32 108.50(8) . . . no
PD2 PD3 N42 106.33(8) . . . no
PD2 PD3 N52 64.75(8) . . . no
PD2 PD3 N62 64.91(8) . . . no
N32 PD3 N42 88.4(1) . . . yes
N32 PD3 N52 90.5(1) . . . yes
N32 PD3 N62 172.9(1) . . . yes
N42 PD3 N52 170.1(1) . . . yes
N42 PD3 N62 91.0(1) . . . yes
N52 PD3 N62 89.0(1) . . . yes
PD1 N11 N12 115.1(2) . . . yes
PD1 N11 C15 136.6(3) . . . no
N12 N11 C15 108.2(3) . . . no
PD2 N12 N11 115.0(2) . . . yes
PD2 N12 C13 136.7(3) . . . no
N11 N12 C13 108.2(3) . . . no
PD1 N21 N22 115.4(2) . . . yes
PD1 N21 C25 135.5(3) . . . no
N22 N21 C25 108.6(3) . . . no
PD2 N22 N21 114.6(2) . . . yes
PD2 N22 C23 137.7(3) . . . no
N21 N22 C23 107.3(3) . . . no
PD1 N31 N32 114.4(2) . . . yes
PD1 N31 C35 136.2(3) . . . no
N32 N31 C35 108.7(3) . . . no
PD3 N32 N31 114.7(2) . . . yes
PD3 N32 C33 136.4(3) . . . no
N31 N32 C33 108.0(3) . . . no
PD1 N41 N42 114.7(2) . . . yes
PD1 N41 C45 136.4(3) . . . no
N42 N41 C45 108.5(3) . . . no
PD3 N42 N41 114.3(2) . . . yes
PD3 N42 C43 138.0(3) . . . no
N41 N42 C43 107.6(3) . . . no
PD2 N51 N52 114.5(2) . . . yes
PD2 N51 C55 136.5(2) . . . no
N52 N51 C55 108.0(3) . . . no
PD3 N52 N51 115.0(2) . . . yes
PD3 N52 C53 137.3(3) . . . no
N51 N52 C53 107.5(3) . . . no
PD2 N61 N62 113.8(2) . . . yes
PD2 N61 C65 137.7(3) . . . no
N62 N61 C65 108.3(3) . . . no
PD3 N62 N61 115.9(2) . . . yes
PD3 N62 C63 135.9(3) . . . no
N61 N62 C63 107.9(3) . . . no
N12 C13 C14 109.1(3) . . . no
C13 C14 C15 105.3(3) . . . no
N11 C15 C14 109.2(3) . . . no
N22 C23 C24 109.8(3) . . . no
C23 C24 C25 105.2(3) . . . no
N21 C25 C24 109.1(3) . . . no
N32 C33 C34 108.7(3) . . . no
C33 C34 C35 105.9(3) . . . no
N31 C35 C34 108.7(3) . . . no
N42 C43 C44 109.2(4) . . . no
C43 C44 C45 105.6(4) . . . no
N41 C45 C44 109.1(4) . . . no
N52 C53 C54 109.9(3) . . . no
C53 C54 C55 104.8(3) . . . no
N51 C55 C54 109.8(3) . . . no
N62 C63 C64 109.6(3) . . . no
C63 C64 C65 105.3(3) . . . no
N61 C65 C64 109.0(3) . . . no

loop_
_geom_bond_atom_site_label_1
_geom_bond_atom_site_label_2
_geom_bond_distance
_geom_bond_site_symmetry_1
_geom_bond_site_symmetry_2
_geom_bond_publ_flag
PD1 PD2 3.0607(4) . . yes
PD1 PD3 3.0270(4) . . yes
PD1 N11 2.025(3) . . yes
PD1 N21 2.004(3) . . yes
PD1 N31 2.021(3) . . yes
PD1 N41 1.985(3) . . yes
PD2 PD3 3.0460(3) . . yes
PD2 N12 2.012(3) . . yes
PD2 N22 2.026(3) . . yes
PD2 N51 2.003(3) . . yes
PD2 N61 2.020(3) . . yes
PD3 N32 2.014(3) . . yes
PD3 N42 2.023(3) . . yes
PD3 N52 2.019(3) . . yes
PD3 N62 2.007(3) . . yes
N11 N12 1.350(4) . . no
N11 C15 1.328(4) . . no
N12 C13 1.333(4) . . no
N21 N22 1.357(4) . . no
N21 C25 1.329(4) . . no
N22 C23 1.334(4) . . no
N31 N32 1.350(4) . . no
N31 C35 1.339(4) . . no
N32 C33 1.345(4) . . no
N41 N42 1.358(4) . . no
N41 C45 1.323(4) . . no
N42 C43 1.326(4) . . no
N51 N52 1.357(4) . . no
N51 C55 1.332(4) . . no
N52 C53 1.333(4) . . no
N61 N62 1.354(4) . . no
N61 C65 1.338(4) . . no
N62 C63 1.333(4) . . no
C13 C14 1.370(5) . . no
C14 C15 1.376(5) . . no
C23 C24 1.367(5) . . no
C24 C25 1.372(5) . . no
C33 C34 1.378(5) . . no
C34 C35 1.375(5) . . no
C43 C44 1.374(7) . . no
C44 C45 1.362(6) . . no
C53 C54 1.373(5) . . no
C54 C55 1.367(5) . . no
C63 C64 1.371(5) . . no
C64 C65 1.374(5) . . no

loop_
_geom_contact_atom_site_label_1
_geom_contact_atom_site_label_2
_geom_contact_distance
_geom_contact_site_symmetry_1
_geom_contact_site_symmetry_2
_geom_contact_publ_flag
PD1 PD2 3.0607(4) . . ?
PD1 PD3 3.0270(4) . . ?
PD2 PD3 3.0460(3) . . ?
PD1 C65 3.445(4) . 3_545 ?
PD2 C35 3.367(4) . 12_554 ?
N52 C24 3.578(4) . 14_555 ?
C24 C53 3.539(5) . 14_455 ?
C24 C63 3.596(5) . 14_455 ?
C25 C63 3.509(5) . 14_455 ?
C34 C55 3.566(5) . 13_645 ?
C34 C54 3.581(5) . 13_645 ?
C45 C55 3.582(6) . 3_545 ?
C54 C54 3.525(8) . 13_645 ?

loop_
_geom_torsion_atom_site_label_1
_geom_torsion_atom_site_label_2
_geom_torsion_atom_site_label_3
_geom_torsion_atom_site_label_4
_geom_torsion
_geom_torsion_site_symmetry_1
_geom_torsion_site_symmetry_2
_geom_torsion_site_symmetry_3
_geom_torsion_site_symmetry_4
_geom_torsion_publ_flag
PD1 PD2 PD3 N32 46.25(8) . . . . no
PD1 PD2 PD3 N42 -47.56(9) . . . . no
PD1 PD2 PD3 N52 127.74(9) . . . . no
PD1 PD2 PD3 N62 -130.80(9) . . . . no
PD1 PD2 N12 N11 0.5(2) . . . . no
PD1 PD2 N12 C13 178.3(4) . . . . no
PD1 PD2 N22 N21 0.1(2) . . . . no
PD1 PD2 N22 C23 -171.5(4) . . . . no
PD1 PD2 N51 N52 -39.3(2) . . . . no
PD1 PD2 N51 C55 127.4(3) . . . . no
PD1 PD2 N61 N62 44.4(2) . . . . no
PD1 PD2 N61 C65 -130.1(3) . . . . no
PD1 PD3 PD2 N12 45.85(8) . . . . no
PD1 PD3 PD2 N22 -46.86(8) . . . . no
PD1 PD3 PD2 N51 -130.44(9) . . . . no
PD1 PD3 PD2 N61 130.16(8) . . . . no
PD1 PD3 N32 N31 1.3(2) . . . . no
PD1 PD3 N32 C33 169.2(4) . . . . no
PD1 PD3 N42 N41 3.0(2) . . . . no
PD1 PD3 N42 C43 -174.7(4) . . . . no
PD1 PD3 N52 N51 49.7(2) . . . . no
PD1 PD3 N52 C53 -123.5(3) . . . . no
PD1 PD3 N62 N61 -42.9(2) . . . . no
PD1 PD3 N62 C63 129.9(3) . . . . no
PD1 N11 N12 PD2 -0.7(3) . . . . yes
PD1 N11 N12 C13 -179.1(2) . . . . no
PD1 N11 C15 C14 178.7(3) . . . . no
PD1 N21 N22 PD2 -0.2(3) . . . . yes
PD1 N21 N22 C23 173.9(2) . . . . no
PD1 N21 C25 C24 -172.0(3) . . . . no
PD1 N31 N32 PD3 -2.0(3) . . . . yes
PD1 N31 N32 C33 -173.2(2) . . . . no
PD1 N31 C35 C34 171.2(2) . . . . no
PD1 N41 N42 PD3 -4.6(3) . . . . yes
PD1 N41 N42 C43 173.8(3) . . . . no
PD1 N41 C45 C44 -172.1(3) . . . . no
PD2 PD1 PD3 N32 -131.16(8) . . . . no
PD2 PD1 PD3 N42 128.50(9) . . . . no
PD2 PD1 PD3 N52 -48.01(8) . . . . no
PD2 PD1 PD3 N62 46.07(8) . . . . no
PD2 PD1 N11 N12 0.5(2) . . . . no
PD2 PD1 N11 C15 -177.4(4) . . . . no
PD2 PD1 N21 N22 0.1(2) . . . . no
PD2 PD1 N21 C25 171.6(3) . . . . no
PD2 PD1 N31 N32 45.2(2) . . . . no
PD2 PD1 N31 C35 -124.6(3) . . . . no
PD2 PD1 N41 N42 -40.8(2) . . . . no
PD2 PD1 N41 C45 131.8(4) . . . . no
PD2 PD3 PD1 N11 -45.87(8) . . . . no
PD2 PD3 PD1 N21 47.19(8) . . . . no
PD2 PD3 PD1 N31 130.27(8) . . . . no
PD2 PD3 PD1 N41 -130.56(9) . . . . no
PD2 PD3 N32 N31 -42.4(2) . . . . no
PD2 PD3 N32 C33 125.4(3) . . . . no
PD2 PD3 N42 N41 48.3(2) . . . . no
PD2 PD3 N42 C43 -129.5(4) . . . . no
PD2 PD3 N52 N51 4.0(2) . . . . no
PD2 PD3 N52 C53 -169.2(4) . . . . no
PD2 PD3 N62 N61 1.0(2) . . . . no
PD2 PD3 N62 C63 173.7(4) . . . . no
PD2 N12 N11 C15 177.8(2) . . . . no
PD2 N12 C13 C14 -177.6(3) . . . . no
PD2 N22 N21 C25 -173.9(2) . . . . no
PD2 N22 C23 C24 171.8(3) . . . . no
PD2 N51 N52 PD3 -6.1(3) . . . . yes
PD2 N51 N52 C53 169.1(2) . . . . no
PD2 N51 C55 C54 -166.2(3) . . . . no
PD2 N61 N62 PD3 -1.4(3) . . . . yes
PD2 N61 N62 C63 -176.2(2) . . . . no
PD2 N61 C65 C64 174.8(3) . . . . no
PD3 PD1 PD2 N12 -131.03(8) . . . . no
PD3 PD1 PD2 N22 129.19(8) . . . . no
PD3 PD1 PD2 N51 46.50(8) . . . . no
PD3 PD1 PD2 N61 -46.60(8) . . . . no
PD3 PD1 N11 N12 44.0(2) . . . . no
PD3 PD1 N11 C15 -134.0(4) . . . . no
PD3 PD1 N21 N22 -44.3(2) . . . . no
PD3 PD1 N21 C25 127.1(3) . . . . no
PD3 PD1 N31 N32 1.3(2) . . . . no
PD3 PD1 N31 C35 -168.5(3) . . . . no
PD3 PD1 N41 N42 3.1(2) . . . . no
PD3 PD1 N41 C45 175.6(4) . . . . no
PD3 PD2 PD1 N11 130.71(9) . . . . no
PD3 PD2 PD1 N21 -129.28(8) . . . . no
PD3 PD2 PD1 N31 -46.67(8) . . . . no
PD3 PD2 PD1 N41 46.87(9) . . . . no
PD3 PD2 N12 N11 -42.4(2) . . . . no
PD3 PD2 N12 C13 135.4(3) . . . . no
PD3 PD2 N22 N21 44.1(2) . . . . no
PD3 PD2 N22 C23 -127.6(3) . . . . no
PD3 PD2 N51 N52 4.0(2) . . . . no
PD3 PD2 N51 C55 170.7(4) . . . . no
PD3 PD2 N61 N62 0.9(2) . . . . no
PD3 PD2 N61 C65 -173.5(4) . . . . no
PD3 N32 N31 C35 170.6(2) . . . . no
PD3 N32 C33 C34 -168.4(3) . . . . no
PD3 N42 N41 C45 -179.2(2) . . . . no
PD3 N42 C43 C44 178.3(3) . . . . no
PD3 N52 N51 C55 -176.5(2) . . . . no
PD3 N52 C53 C54 174.6(3) . . . . no
PD3 N62 N61 C65 174.7(2) . . . . no
PD3 N62 C63 C64 -173.2(3) . . . . no
N11 PD1 PD2 N12 -0.3(1) . . . . no
N11 PD1 PD2 N22 -100.1(1) . . . . no
N11 PD1 PD2 N51 177.2(1) . . . . no
N11 PD1 PD2 N61 84.1(1) . . . . no
N11 PD1 PD3 N32 -177.0(1) . . . . no
N11 PD1 PD3 N42 82.6(1) . . . . no
N11 PD1 PD3 N52 -93.9(1) . . . . no
N11 PD1 PD3 N62 0.2(1) . . . . no
N11 PD1 N21 N22 63.1(2) . . . . no
N11 PD1 N21 C25 -125.4(3) . . . . no
N11 PD1 N31 N32 28.3(9) . . . . no
N11 PD1 N31 C35 -141.6(7) . . . . no
N11 PD1 N41 N42 -104.9(2) . . . . no
N11 PD1 N41 C45 67.7(4) . . . . no
N11 N12 PD2 N22 63.7(2) . . . . no
N11 N12 PD2 N51 -16.9(9) . . . . no
N11 N12 PD2 N61 -107.3(2) . . . . no
N11 N12 C13 C14 0.3(4) . . . . no
N11 C15 C14 C13 -0.5(5) . . . . no
N12 PD2 PD1 N21 99.7(1) . . . . no
N12 PD2 PD1 N31 -177.7(1) . . . . no
N12 PD2 PD1 N41 -84.2(1) . . . . no
N12 PD2 PD3 N32 92.1(1) . . . . no
N12 PD2 PD3 N42 -1.7(1) . . . . no
N12 PD2 PD3 N52 173.6(1) . . . . no
N12 PD2 PD3 N62 -84.9(1) . . . . no
N12 PD2 N22 N21 -63.4(2) . . . . no
N12 PD2 N22 C23 124.9(3) . . . . no
N12 PD2 N51 N52 -22.8(9) . . . . no
N12 PD2 N51 C55 143.9(7) . . . . no
N12 PD2 N61 N62 109.1(2) . . . . no
N12 PD2 N61 C65 -65.4(3) . . . . no
N12 N11 PD1 N21 -62.9(2) . . . . no
N12 N11 PD1 N31 18.4(9) . . . . no
N12 N11 PD1 N41 109.4(2) . . . . no
N12 N11 C15 C14 0.7(4) . . . . no
N12 C13 C14 C15 0.1(5) . . . . no
N21 PD1 PD2 N22 -0.1(1) . . . . no
N21 PD1 PD2 N51 -82.8(1) . . . . no
N21 PD1 PD2 N61 -175.9(1) . . . . no
N21 PD1 PD3 N32 -84.0(1) . . . . no
N21 PD1 PD3 N42 175.7(1) . . . . no
N21 PD1 PD3 N52 -0.8(1) . . . . no
N21 PD1 PD3 N62 93.3(1) . . . . no
N21 PD1 N11 C15 119.1(4) . . . . no
N21 PD1 N31 N32 109.4(2) . . . . no
N21 PD1 N31 C35 -60.5(3) . . . . no
N21 PD1 N41 N42 -13.4(10) . . . . no
N21 PD1 N41 C45 159.1(7) . . . . no
N21 N22 PD2 N51 108.9(2) . . . . no
N21 N22 PD2 N61 26.6(8) . . . . no
N21 N22 C23 C24 -0.3(4) . . . . no
N21 C25 C24 C23 -0.1(4) . . . . no
N22 PD2 PD1 N31 82.5(1) . . . . no
N22 PD2 PD1 N41 176.1(1) . . . . no
N22 PD2 PD3 N32 -0.6(1) . . . . no
N22 PD2 PD3 N42 -94.4(1) . . . . no
N22 PD2 PD3 N52 80.9(1) . . . . no
N22 PD2 PD3 N62 -177.7(1) . . . . no
N22 PD2 N12 C13 -118.6(4) . . . . no
N22 PD2 N51 N52 -103.2(2) . . . . no
N22 PD2 N51 C55 63.5(4) . . . . no
N22 PD2 N61 N62 19.4(8) . . . . no
N22 PD2 N61 C65 -155.0(6) . . . . no
N22 N21 PD1 N31 -108.8(2) . . . . no
N22 N21 PD1 N41 -28.6(10) . . . . no
N22 N21 C25 C24 -0.1(4) . . . . no
N22 C23 C24 C25 0.2(4) . . . . no
N31 PD1 PD2 N51 -0.2(1) . . . . no
N31 PD1 PD2 N61 -93.3(1) . . . . no
N31 PD1 PD3 N32 -0.9(1) . . . . no
N31 PD1 PD3 N42 -101.2(1) . . . . no
N31 PD1 PD3 N52 82.3(1) . . . . no
N31 PD1 PD3 N62 176.3(1) . . . . no
N31 PD1 N11 C15 -159.5(6) . . . . no
N31 PD1 N21 C25 62.6(3) . . . . no
N31 PD1 N41 N42 67.0(2) . . . . no
N31 PD1 N41 C45 -120.5(4) . . . . no
N31 N32 PD3 N42 64.3(2) . . . . no
N31 N32 PD3 N52 -105.8(2) . . . . no
N31 N32 PD3 N62 -20(1) . . . . no
N31 N32 C33 C34 0.0(4) . . . . no
N31 C35 C34 C33 -0.9(4) . . . . no
N32 PD3 PD1 N41 98.3(1) . . . . no
N32 PD3 PD2 N51 -84.2(1) . . . . no
N32 PD3 PD2 N61 176.4(1) . . . . no
N32 PD3 N42 N41 -60.6(2) . . . . no
N32 PD3 N42 C43 121.7(4) . . . . no
N32 PD3 N52 N51 114.3(2) . . . . no
N32 PD3 N52 C53 -58.9(4) . . . . no
N32 PD3 N62 N61 -22(1) . . . . no
N32 PD3 N62 C63 150.6(8) . . . . no
N32 N31 PD1 N41 -63.1(2) . . . . no
N32 N31 C35 C34 1.0(4) . . . . no
N32 C33 C34 C35 0.6(4) . . . . no
N41 PD1 PD2 N51 93.4(1) . . . . no
N41 PD1 PD2 N61 0.3(1) . . . . no
N41 PD1 PD3 N42 -2.1(1) . . . . no
N41 PD1 PD3 N52 -178.6(1) . . . . no
N41 PD1 PD3 N62 -84.5(1) . . . . no
N41 PD1 N11 C15 -68.5(4) . . . . no
N41 PD1 N21 C25 142.8(8) . . . . no
N41 PD1 N31 C35 127.1(3) . . . . no
N41 N42 PD3 N52 22.8(8) . . . . no
N41 N42 PD3 N62 112.3(2) . . . . no
N41 N42 C43 C44 0.5(5) . . . . no
N41 C45 C44 C43 -0.5(6) . . . . no
N42 PD3 PD2 N51 -178.0(1) . . . . no
N42 PD3 PD2 N61 82.6(1) . . . . no
N42 PD3 N32 C33 -127.9(3) . . . . no
N42 PD3 N52 N51 31.1(8) . . . . no
N42 PD3 N52 C53 -142.1(6) . . . . no
N42 PD3 N62 N61 -106.6(2) . . . . no
N42 PD3 N62 C63 66.1(4) . . . . no
N42 N41 C45 C44 0.8(5) . . . . no
N42 C43 C44 C45 0.0(6) . . . . no
N51 PD2 PD3 N52 -2.7(1) . . . . no
N51 PD2 PD3 N62 98.8(1) . . . . no
N51 PD2 N12 C13 160.8(7) . . . . no
N51 PD2 N22 C23 -62.8(4) . . . . no
N51 PD2 N61 N62 -63.0(2) . . . . no
N51 PD2 N61 C65 122.5(3) . . . . no
N51 N52 PD3 N62 -58.6(2) . . . . no
N51 N52 C53 C54 1.1(4) . . . . no
N51 C55 C54 C53 -0.4(4) . . . . no
N52 PD3 PD2 N61 -102.1(1) . . . . no
N52 PD3 N32 C33 62.0(3) . . . . no
N52 PD3 N42 C43 -154.9(6) . . . . no
N52 PD3 N62 N61 63.4(2) . . . . no
N52 PD3 N62 C63 -123.8(3) . . . . no
N52 N51 PD2 N61 67.8(2) . . . . no
N52 N51 C55 C54 1.1(4) . . . . no
N52 C53 C54 C55 -0.4(4) . . . . no
N61 PD2 PD3 N62 -0.6(1) . . . . no
N61 PD2 N12 C13 70.5(4) . . . . no
N61 PD2 N22 C23 -145.0(6) . . . . no
N61 PD2 N51 C55 -125.4(4) . . . . no
N61 N62 C63 C64 0.0(4) . . . . no
N61 C65 C64 C63 -0.1(4) . . . . no
N62 PD3 N32 C33 147.5(8) . . . . no
N62 PD3 N42 C43 -65.4(4) . . . . no
N62 PD3 N52 C53 128.3(4) . . . . no
N62 N61 C65 C64 0.1(4) . . . . no
N62 C63 C64 C65 0.1(4) . . . . no
C13 N12 N11 C15 -0.6(4) . . . . no
C23 N22 N21 C25 0.3(4) . . . . no
C33 N32 N31 C35 -0.6(4) . . . . no
C43 N42 N41 C45 -0.8(4) . . . . no
C53 N52 N51 C55 -1.3(4) . . . . no
C63 N62 N61 C65 -0.1(4) . . . . no
C63 N62 N61 C65 -0.1(4) . . . . no
